data_7243077
loop_
_publ_author_name
'Liu, Yifei'
'Dong, Zhen'
'Yang, Rui'
'Li, Haiyan'
'Liu, Yaxin'
'Ye, Zhiwen'

_publ_section_title
;
 Imino-bridged N-rich energetic materials: C4H3N17 and their derivatives
 assembled from the powerful combination of four tetrazoles
;
_journal_issue 31
_journal_name_full CrystEngComm
_journal_page_first 5377
_journal_page_last 5384
_journal_paper_doi 10.1039/D1CE00674F
_journal_volume 23
_journal_year 2021
_chemical_formula_moiety 'C6 H10 N17 Na O2, C H4 O'
_chemical_formula_sum 'C7 H14 N17 Na O3'
_chemical_formula_weight 407.34
_space_group_crystal_system triclinic
_space_group_IT_number 2
_space_group_name_Hall '-P 1'
_space_group_name_H-M_alt 'P -1'
_atom_sites_solution_hydrogens mixed
_audit_creation_method SHELXL-2018/3
_audit_update_record
;
2021-01-04 deposited with the CCDC.	2021-06-16 downloaded from the CCDC.
;
_cell_angle_alpha 77.757(2)
_cell_angle_beta 85.569(2)
_cell_angle_gamma 80.379(2)
_cell_formula_units_Z 2
_cell_length_a 7.2417(6)
_cell_length_b 10.6666(7)
_cell_length_c 11.9926(9)
_cell_measurement_reflns_used 6471
_cell_measurement_temperature 296(2)
_cell_measurement_theta_max 27.09
_cell_measurement_theta_min 2.86
_cell_volume 891.72(12)
_computing_cell_refinement 'Bruker SAINT'
_computing_data_collection 'Bruker APEX3'
_computing_data_reduction 'Bruker SAINT'
_computing_molecular_graphics 'Bruker SHELXTL'
_computing_publication_material 'Bruker SHELXTL'
_computing_structure_refinement 'SHELXL-2018/3 (Sheldrick, 2018)'
_computing_structure_solution 'SHELXT 2014/5 (Sheldrick, 2014)'
_diffrn_ambient_temperature 296(2)
_diffrn_detector_area_resol_mean 10.42
_diffrn_measured_fraction_theta_full 0.990
_diffrn_measured_fraction_theta_max 0.990
_diffrn_measurement_device_type 'Bruker D8 QUEST PHOTON 100'
_diffrn_measurement_method '\f and \w scans'
_diffrn_radiation_type MoK\a
_diffrn_radiation_wavelength 0.71073
_diffrn_reflns_av_R_equivalents 0.0289
_diffrn_reflns_av_unetI/netI 0.0331
_diffrn_reflns_Laue_measured_fraction_full 0.990
_diffrn_reflns_Laue_measured_fraction_max 0.990
_diffrn_reflns_limit_h_max 9
_diffrn_reflns_limit_h_min -9
_diffrn_reflns_limit_k_max 13
_diffrn_reflns_limit_k_min -13
_diffrn_reflns_limit_l_max 15
_diffrn_reflns_limit_l_min -15
_diffrn_reflns_number 13852
_diffrn_reflns_point_group_measured_fraction_full 0.990
_diffrn_reflns_point_group_measured_fraction_max 0.990
_diffrn_reflns_theta_full 25.242
_diffrn_reflns_theta_max 27.478
_diffrn_reflns_theta_min 2.354
_diffrn_source.source 'Ius 2.0'
_diffrn_source.type microfocus

_exptl_absorpt_coefficient_mu 0.143
_exptl_absorpt_correction_T_max 0.7456
_exptl_absorpt_correction_T_min 0.6948
_exptl_absorpt_correction_type multi-scan
_exptl_absorpt_process_details sadabs
_exptl_crystal_colour colourless
_exptl_crystal_density_diffrn 1.517
_exptl_crystal_description block
_exptl_crystal_F_000 420
_exptl_crystal_size_max 0.250
_exptl_crystal_size_mid 0.220
_exptl_crystal_size_min 0.200
_refine_diff_density_max 0.282
_refine_diff_density_min -0.199
_refine_diff_density_rms 0.042
_refine_ls_extinction_method none
_refine_ls_goodness_of_fit_ref 1.020
_refine_ls_hydrogen_treatment constr
_refine_ls_matrix_type full
_refine_ls_number_parameters 255
_refine_ls_number_reflns 4061
_refine_ls_number_restraints 0
_refine_ls_restrained_S_all 1.020
_refine_ls_R_factor_all 0.0704
_refine_ls_R_factor_gt 0.0451
_refine_ls_shift/su_max 0.002
_refine_ls_shift/su_mean 0.000
_refine_ls_structure_factor_coef Fsqd
_refine_ls_weighting_details 'w=1/[\s^2^(Fo^2^)+(0.0647P)^2^+0.2204P] where P=(Fo^2^+2Fc^2^)/3'
_refine_ls_weighting_scheme calc
_refine_ls_wR_factor_gt 0.1137
_refine_ls_wR_factor_ref 0.1267
_reflns_Friedel_coverage 0.000
_reflns_number_gt 2921
_reflns_number_total 4061
_reflns_threshold_expression 'I > 2\s(I)'
_cod_data_source_file d1ce00674f2.cif
_cod_data_source_block LYF210104_a
_cod_depositor_comments 'Adding full bibliography for 7243073--7243078.cif.'
_cod_database_code 7243077
_shelx_shelxl_version_number 2018/3
_shelx_space_group_comment
;
The symmetry employed for this shelxl refinement is uniquely defined
by the following loop, which should always be used as a source of
symmetry information in preference to the above space-group names.
They are only intended as comments.
;
_shelx_estimated_absorpt_t_min 0.965
_shelx_estimated_absorpt_t_max 0.972

loop_
_space_group_symop_operation_xyz
'x, y, z'
'-x, -y, -z'

loop_
_atom_site_label
_atom_site_type_symbol
_atom_site_fract_x
_atom_site_fract_y
_atom_site_fract_z
_atom_site_U_iso_or_equiv
_atom_site_adp_type
_atom_site_occupancy
_atom_site_site_symmetry_order
_atom_site_calc_flag
_atom_site_refinement_flags_posn
_atom_site_refinement_flags_adp
_atom_site_refinement_flags_occupancy
_atom_site_disorder_assembly
_atom_site_disorder_group
C1 C 1.2396(2) 0.50410(16) 0.65824(13) 0.0328(4) Uani 1 1 d . . . . .
C2 C 1.1763(2) 0.58053(15) 0.45194(13) 0.0325(4) Uani 1 1 d . . . . .
C3 C 1.4261(2) 0.30017(17) 0.73704(14) 0.0364(4) Uani 1 1 d . . . . .
C4 C 1.5950(2) 0.14259(17) 0.62410(14) 0.0379(4) Uani 1 1 d . . . . .
C5 C 1.0157(4) 0.7655(2) 0.9841(2) 0.0698(7) Uani 1 1 d . . . . .
H5A H 1.118749 0.805106 0.998534 0.105 Uiso 1 1 calc R U . . .
H5B H 0.901094 0.808616 1.013615 0.105 Uiso 1 1 calc R U . . .
H5C H 1.008642 0.772796 0.903328 0.105 Uiso 1 1 calc R U . . .
C6 C 1.4537(4) 0.2653(2) 1.16859(19) 0.0748(7) Uani 1 1 d . . . . .
H6A H 1.333324 0.239746 1.191705 0.112 Uiso 1 1 calc R U . . .
H6B H 1.528913 0.249349 1.234137 0.112 Uiso 1 1 calc R U . . .
H6C H 1.514938 0.215973 1.114199 0.112 Uiso 1 1 calc R U . . .
C7 C 0.8763(4) 0.9701(2) 0.25283(19) 0.0698(7) Uani 1 1 d . . . . .
H7A H 0.863132 1.058946 0.260457 0.105 Uiso 1 1 d R U . . .
H7B H 0.791010 0.962512 0.198046 0.105 Uiso 1 1 d R U . . .
H7C H 1.002540 0.942045 0.227450 0.105 Uiso 1 1 d R U . . .
N1 N 1.34554(19) 0.38826(13) 0.64816(11) 0.0368(3) Uani 1 1 d . . . . .
H1 H 1.366134 0.373727 0.577819 0.055 Uiso 1 1 d R U . . .
N2 N 1.1924(2) 0.55218(14) 0.75048(12) 0.0415(4) Uani 1 1 d . . . . .
N3 N 1.0812(2) 0.66922(15) 0.71380(13) 0.0481(4) Uani 1 1 d . . . . .
N4 N 1.0607(2) 0.69216(14) 0.60584(12) 0.0445(4) Uani 1 1 d . . . . .
N5 N 1.16103(19) 0.58776(13) 0.56806(11) 0.0344(3) Uani 1 1 d . . . . .
N6 N 1.0845(2) 0.66555(14) 0.37153(11) 0.0413(4) Uani 1 1 d . . . . .
N7 N 1.1427(2) 0.61836(15) 0.27630(12) 0.0424(4) Uani 1 1 d . . . . .
N8 N 1.2603(2) 0.51187(15) 0.30306(12) 0.0440(4) Uani 1 1 d . . . . .
N9 N 1.2856(2) 0.48431(14) 0.41627(12) 0.0440(4) Uani 1 1 d . . . . .
N10 N 1.4129(2) 0.30621(16) 0.84619(12) 0.0490(4) Uani 1 1 d . . . . .
N11 N 1.5213(3) 0.19465(18) 0.89918(14) 0.0643(5) Uani 1 1 d . . . . .
N12 N 1.5971(3) 0.12390(18) 0.82897(14) 0.0596(5) Uani 1 1 d . . . . .
N13 N 1.5378(2) 0.18983(14) 0.72421(12) 0.0407(3) Uani 1 1 d . . . . .
N14 N 1.6987(2) 0.03043(16) 0.62152(14) 0.0522(4) Uani 1 1 d . . . . .
N15 N 1.7091(2) 0.03611(15) 0.50872(13) 0.0478(4) Uani 1 1 d . . . . .
H15 H 1.767915 -0.024282 0.465756 0.072 Uiso 1 1 d R U . . .
N16 N 1.6194(2) 0.14179(16) 0.44896(13) 0.0508(4) Uani 1 1 d . . . . .
N17 N 1.5446(2) 0.21302(15) 0.52340(13) 0.0500(4) Uani 1 1 d . . . . .
Na1 Na 1.26316(11) 0.47954(8) 0.95086(6) 0.0527(2) Uani 1 1 d . . . . .
O1 O 1.0432(2) 0.63263(13) 1.03851(11) 0.0567(4) Uani 1 1 d . . . . .
H1A H 1.060688 0.624894 1.119419 0.085 Uiso 1 1 d R U . . .
O2 O 1.4302(2) 0.39961(14) 1.11791(10) 0.0587(4) Uani 1 1 d . . . . .
H2 H 1.382579 0.442865 1.181008 0.088 Uiso 1 1 d R U . . .
O3 O 0.8357(2) 0.89166(13) 0.35952(12) 0.0601(4) Uani 1 1 d . . . . .
H3 H 0.919166 0.811950 0.362080 0.090 Uiso 1 1 d R U . . .

loop_
_atom_site_aniso_label
_atom_site_aniso_U_11
_atom_site_aniso_U_22
_atom_site_aniso_U_33
_atom_site_aniso_U_23
_atom_site_aniso_U_13
_atom_site_aniso_U_12
C1 0.0364(8) 0.0395(9) 0.0250(7) -0.0102(7) 0.0011(6) -0.0092(7)
C2 0.0384(9) 0.0348(8) 0.0255(7) -0.0091(6) 0.0015(6) -0.0066(7)
C3 0.0365(9) 0.0444(9) 0.0293(8) -0.0124(7) 0.0020(7) -0.0048(7)
C4 0.0383(9) 0.0423(9) 0.0347(9) -0.0137(7) 0.0011(7) -0.0041(7)
C5 0.0957(18) 0.0624(14) 0.0488(13) -0.0102(11) -0.0019(12) -0.0069(13)
C6 0.107(2) 0.0637(14) 0.0451(12) -0.0098(11) -0.0135(12) 0.0129(13)
C7 0.0824(17) 0.0655(14) 0.0515(13) -0.0064(11) -0.0029(12) 0.0102(12)
N1 0.0436(8) 0.0432(8) 0.0236(7) -0.0116(6) -0.0004(6) -0.0007(6)
N2 0.0508(9) 0.0467(9) 0.0291(7) -0.0159(6) 0.0015(6) -0.0046(7)
N3 0.0630(10) 0.0477(9) 0.0342(8) -0.0173(7) -0.0002(7) -0.0001(8)
N4 0.0578(10) 0.0413(8) 0.0344(8) -0.0160(7) 0.0017(7) 0.0013(7)
N5 0.0431(8) 0.0358(7) 0.0255(7) -0.0112(6) 0.0012(6) -0.0040(6)
N6 0.0514(9) 0.0423(8) 0.0289(7) -0.0099(6) -0.0026(6) 0.0003(7)
N7 0.0533(9) 0.0469(9) 0.0272(7) -0.0105(6) -0.0022(6) -0.0043(7)
N8 0.0545(9) 0.0502(9) 0.0273(7) -0.0133(6) -0.0005(6) -0.0013(7)
N9 0.0553(9) 0.0462(9) 0.0281(7) -0.0125(6) -0.0019(6) 0.0051(7)
N10 0.0597(10) 0.0559(10) 0.0272(7) -0.0109(7) -0.0014(7) 0.0056(8)
N11 0.0817(13) 0.0685(12) 0.0328(8) -0.0103(8) -0.0067(8) 0.0188(10)
N12 0.0731(12) 0.0631(11) 0.0357(8) -0.0112(8) -0.0091(8) 0.0133(9)
N13 0.0465(8) 0.0449(8) 0.0290(7) -0.0103(6) -0.0025(6) 0.0015(7)
N14 0.0610(10) 0.0493(9) 0.0459(9) -0.0186(8) -0.0038(8) 0.0050(8)
N15 0.0510(9) 0.0490(9) 0.0468(9) -0.0230(8) 0.0043(7) -0.0028(7)
N16 0.0608(10) 0.0536(10) 0.0381(9) -0.0173(8) 0.0053(7) -0.0024(8)
N17 0.0640(10) 0.0493(9) 0.0337(8) -0.0145(7) 0.0023(7) 0.0059(8)
Na1 0.0638(5) 0.0624(5) 0.0279(4) -0.0171(3) -0.0065(3) 0.0137(4)
O1 0.0749(10) 0.0586(9) 0.0335(7) -0.0141(6) -0.0027(6) 0.0044(7)
O2 0.0789(10) 0.0625(9) 0.0286(6) -0.0152(6) -0.0064(6) 0.0161(7)
O3 0.0748(10) 0.0455(8) 0.0522(9) -0.0140(7) 0.0088(7) 0.0131(7)

loop_
_atom_type_symbol
_atom_type_description
_atom_type_scat_dispersion_real
_atom_type_scat_dispersion_imag
_atom_type_scat_source
C C 0.0033 0.0016 'International Tables Vol C Tables 4.2.6.8 and 6.1.1.4'
H H 0.0000 0.0000 'International Tables Vol C Tables 4.2.6.8 and 6.1.1.4'
N N 0.0061 0.0033 'International Tables Vol C Tables 4.2.6.8 and 6.1.1.4'
Na Na 0.0362 0.0249 'International Tables Vol C Tables 4.2.6.8 and 6.1.1.4'
O O 0.0106 0.0060 'International Tables Vol C Tables 4.2.6.8 and 6.1.1.4'

loop_
_geom_angle_atom_site_label_1
_geom_angle_atom_site_label_2
_geom_angle_atom_site_label_3
_geom_angle
_geom_angle_site_symmetry_1
_geom_angle_site_symmetry_3
_geom_angle_publ_flag
N2 C1 N5 108.90(14) . . ?
N2 C1 N1 128.96(15) . . ?
N5 C1 N1 122.11(14) . . ?
N6 C2 N9 114.70(14) . . ?
N6 C2 N5 124.18(14) . . ?
N9 C2 N5 121.12(15) . . ?
N10 C3 N13 108.87(15) . . ?
N10 C3 N1 128.03(16) . . ?
N13 C3 N1 123.10(14) . . ?
N14 C4 N17 115.20(15) . . ?
N14 C4 N13 124.55(16) . . ?
N17 C4 N13 120.25(15) . . ?
O1 C5 H5A 109.5 . . ?
O1 C5 H5B 109.5 . . ?
H5A C5 H5B 109.5 . . ?
O1 C5 H5C 109.5 . . ?
H5A C5 H5C 109.5 . . ?
H5B C5 H5C 109.5 . . ?
O2 C6 H6A 109.5 . . ?
O2 C6 H6B 109.5 . . ?
H6A C6 H6B 109.5 . . ?
O2 C6 H6C 109.5 . . ?
H6A C6 H6C 109.5 . . ?
H6B C6 H6C 109.5 . . ?
O3 C7 H7A 109.5 . . ?
O3 C7 H7B 109.5 . . ?
H7A C7 H7B 109.5 . . ?
O3 C7 H7C 109.4 . . ?
H7A C7 H7C 109.5 . . ?
H7B C7 H7C 109.5 . . ?
C3 N1 C1 124.16(14) . . ?
C3 N1 H1 119.7 . . ?
C1 N1 H1 116.0 . . ?
C1 N2 N3 105.31(14) . . ?
C1 N2 Na1 134.38(12) . . ?
N3 N2 Na1 120.31(10) . . ?
N4 N3 N2 111.71(13) . . ?
N3 N4 N5 105.86(14) . . ?
C1 N5 N4 108.23(13) . . ?
C1 N5 C2 129.60(14) . . ?
N4 N5 C2 122.14(13) . . ?
C2 N6 N7 102.84(13) . . ?
N8 N7 N6 109.58(13) . . ?
N7 N8 N9 109.95(13) . . ?
C2 N9 N8 102.93(13) . . ?
C3 N10 N11 104.75(14) . . ?
C3 N10 Na1 132.58(12) . . ?
N11 N10 Na1 122.39(11) . . ?
N12 N11 N10 112.52(15) . . ?
N11 N12 N13 105.25(15) . . ?
C3 N13 N12 108.61(14) . . ?
C3 N13 C4 129.43(15) . . ?
N12 N13 C4 121.95(15) . . ?
C4 N14 N15 99.30(15) . . ?
N16 N15 N14 114.73(14) . . ?
N16 N15 H15 114.6 . . ?
N14 N15 H15 130.7 . . ?
N15 N16 N17 105.79(14) . . ?
N16 N17 C4 104.98(15) . . ?
O2 Na1 N2 161.38(6) . . ?
O2 Na1 O1 93.02(5) . . ?
N2 Na1 O1 101.68(5) . . ?
O2 Na1 N10 96.48(5) . . ?
N2 Na1 N10 71.70(5) . . ?
O1 Na1 N10 165.04(7) . . ?
O2 Na1 O1 110.49(6) . 2_767 ?
N2 Na1 O1 83.32(5) . 2_767 ?
O1 Na1 O1 81.07(5) . 2_767 ?
N10 Na1 O1 84.78(5) . 2_767 ?
O2 Na1 O2 82.47(5) . 2_867 ?
N2 Na1 O2 82.68(5) . 2_867 ?
O1 Na1 O2 105.28(5) . 2_867 ?
N10 Na1 O2 87.46(5) . 2_867 ?
O1 Na1 O2 165.55(5) 2_767 2_867 ?
O2 Na1 Na1 45.09(4) . 2_867 ?
N2 Na1 Na1 119.29(5) . 2_867 ?
O1 Na1 Na1 102.74(5) . 2_867 ?
N10 Na1 Na1 92.15(5) . 2_867 ?
O1 Na1 Na1 154.97(5) 2_767 2_867 ?
O2 Na1 Na1 37.38(3) 2_867 2_867 ?
O2 Na1 Na1 105.90(5) . 2_767 ?
N2 Na1 Na1 92.67(5) . 2_767 ?
O1 Na1 Na1 42.86(4) . 2_767 ?
N10 Na1 Na1 122.83(6) . 2_767 ?
O1 Na1 Na1 38.21(3) 2_767 2_767 ?
O2 Na1 Na1 146.28(5) 2_867 2_767 ?
Na1 Na1 Na1 139.64(4) 2_867 2_767 ?
C5 O1 Na1 118.97(13) . . ?
C5 O1 Na1 113.48(14) . 2_767 ?
Na1 O1 Na1 98.93(5) . 2_767 ?
C5 O1 H1A 109.5 . . ?
Na1 O1 H1A 113.6 . . ?
Na1 O1 H1A 100.3 2_767 . ?
C6 O2 Na1 120.60(14) . . ?
C6 O2 Na1 120.17(15) . 2_867 ?
Na1 O2 Na1 97.53(5) . 2_867 ?
C6 O2 H2 104.2 . . ?
Na1 O2 H2 113.7 . . ?
Na1 O2 H2 99.0 2_867 . ?
C7 O3 H3 105.2 . . ?

loop_
_geom_bond_atom_site_label_1
_geom_bond_atom_site_label_2
_geom_bond_distance
_geom_bond_site_symmetry_2
_geom_bond_publ_flag
C1 N2 1.314(2) . ?
C1 N5 1.344(2) . ?
C1 N1 1.364(2) . ?
C2 N6 1.312(2) . ?
C2 N9 1.313(2) . ?
C2 N5 1.4059(19) . ?
C3 N10 1.319(2) . ?
C3 N13 1.343(2) . ?
C3 N1 1.359(2) . ?
C4 N14 1.307(2) . ?
C4 N17 1.322(2) . ?
C4 N13 1.406(2) . ?
C5 O1 1.417(3) . ?
C5 H5A 0.9600 . ?
C5 H5B 0.9600 . ?
C5 H5C 0.9600 . ?
C6 O2 1.420(3) . ?
C6 H6A 0.9600 . ?
C6 H6B 0.9600 . ?
C6 H6C 0.9600 . ?
C7 O3 1.412(3) . ?
C7 H7A 0.9600 . ?
C7 H7B 0.9600 . ?
C7 H7C 0.9600 . ?
N1 H1 0.8867 . ?
N2 N3 1.373(2) . ?
N2 Na1 2.4301(16) . ?
N3 N4 1.281(2) . ?
N4 N5 1.3660(19) . ?
N6 N7 1.3541(19) . ?
N7 N8 1.297(2) . ?
N8 N9 1.347(2) . ?
N10 N11 1.371(2) . ?
N10 Na1 2.5048(16) . ?
N11 N12 1.280(2) . ?
N12 N13 1.366(2) . ?
N14 N15 1.338(2) . ?
N15 N16 1.300(2) . ?
N15 H15 0.9366 . ?
N16 N17 1.320(2) . ?
Na1 O2 2.3470(15) . ?
Na1 O1 2.4308(15) . ?
Na1 O1 2.6736(18) 2_767 ?
Na1 O2 2.7381(18) 2_867 ?
Na1 Na1 3.8327(16) 2_867 ?
Na1 Na1 3.8825(16) 2_767 ?
O1 H1A 0.9726 . ?
O2 H2 0.9792 . ?
O3 H3 0.9535 . ?

loop_
_geom_hbond_atom_site_label_D
_geom_hbond_atom_site_label_H
_geom_hbond_atom_site_label_A
_geom_hbond_distance_DH
_geom_hbond_distance_HA
_geom_hbond_distance_DA
_geom_hbond_angle_DHA
_geom_hbond_site_symmetry_A
_geom_hbond_publ_flag
C5 H5C N3 0.96 2.71 3.578(3) 150.5 . yes
C6 H6B N16 0.96 2.67 3.563(3) 154.7 1_556 yes
C6 H6C N11 0.96 2.63 3.451(3) 143.4 . yes
N1 H1 N9 0.89 2.11 2.7931(19) 133.0 . yes
N1 H1 N17 0.89 2.15 2.7863(19) 127.7 . yes
N15 H15 O3 0.94 1.71 2.619(2) 164.2 1_645 yes
O1 H1A N7 0.97 2.00 2.9617(19) 169.5 1_556 yes
O1 H1A N8 0.97 2.68 3.543(2) 148.3 1_556 yes
O2 H2 N8 0.98 1.87 2.8445(19) 171.2 1_556 yes
O3 H3 N6 0.95 1.79 2.743(2) 176.8 . yes

loop_
_geom_torsion_atom_site_label_1
_geom_torsion_atom_site_label_2
_geom_torsion_atom_site_label_3
_geom_torsion_atom_site_label_4
_geom_torsion
_geom_torsion_site_symmetry_1
_geom_torsion_site_symmetry_2
_geom_torsion_site_symmetry_3
_geom_torsion_site_symmetry_4
_geom_torsion_publ_flag
N10 C3 N1 C1 2.8(3) . . . . ?
N13 C3 N1 C1 -176.41(16) . . . . ?
N2 C1 N1 C3 -1.2(3) . . . . ?
N5 C1 N1 C3 -179.32(15) . . . . ?
N5 C1 N2 N3 -0.01(18) . . . . ?
N1 C1 N2 N3 -178.32(16) . . . . ?
N5 C1 N2 Na1 -179.10(12) . . . . ?
N1 C1 N2 Na1 2.6(3) . . . . ?
C1 N2 N3 N4 0.0(2) . . . . ?
Na1 N2 N3 N4 179.29(12) . . . . ?
N2 N3 N4 N5 -0.1(2) . . . . ?
N2 C1 N5 N4 -0.02(19) . . . . ?
N1 C1 N5 N4 178.43(14) . . . . ?
N2 C1 N5 C2 177.71(16) . . . . ?
N1 C1 N5 C2 -3.8(3) . . . . ?
N3 N4 N5 C1 0.04(19) . . . . ?
N3 N4 N5 C2 -177.89(15) . . . . ?
N6 C2 N5 C1 176.25(16) . . . . ?
N9 C2 N5 C1 -3.0(3) . . . . ?
N6 C2 N5 N4 -6.3(3) . . . . ?
N9 C2 N5 N4 174.43(15) . . . . ?
N9 C2 N6 N7 -0.3(2) . . . . ?
N5 C2 N6 N7 -179.67(15) . . . . ?
C2 N6 N7 N8 0.37(19) . . . . ?
N6 N7 N8 N9 -0.3(2) . . . . ?
N6 C2 N9 N8 0.2(2) . . . . ?
N5 C2 N9 N8 179.53(15) . . . . ?
N7 N8 N9 C2 0.07(19) . . . . ?
N13 C3 N10 N11 -0.1(2) . . . . ?
N1 C3 N10 N11 -179.34(18) . . . . ?
N13 C3 N10 Na1 173.80(13) . . . . ?
N1 C3 N10 Na1 -5.5(3) . . . . ?
C3 N10 N11 N12 0.1(2) . . . . ?
Na1 N10 N11 N12 -174.57(15) . . . . ?
N10 N11 N12 N13 -0.1(2) . . . . ?
N10 C3 N13 N12 0.0(2) . . . . ?
N1 C3 N13 N12 179.35(16) . . . . ?
N10 C3 N13 C4 -178.96(17) . . . . ?
N1 C3 N13 C4 0.4(3) . . . . ?
N11 N12 N13 C3 0.0(2) . . . . ?
N11 N12 N13 C4 179.11(18) . . . . ?
N14 C4 N13 C3 -176.99(18) . . . . ?
N17 C4 N13 C3 3.3(3) . . . . ?
N14 C4 N13 N12 4.1(3) . . . . ?
N17 C4 N13 N12 -175.57(17) . . . . ?
N17 C4 N14 N15 -0.2(2) . . . . ?
N13 C4 N14 N15 -179.90(17) . . . . ?
C4 N14 N15 N16 -0.2(2) . . . . ?
N14 N15 N16 N17 0.5(2) . . . . ?
N15 N16 N17 C4 -0.5(2) . . . . ?
N14 C4 N17 N16 0.5(2) . . . . ?
N13 C4 N17 N16 -179.81(16) . . . . ?
